data_7031811
loop_
_publ_author_name
'Lim, Sang Ho'
'Schmitt, Jennifer C.'
'Shearer, Jason'
'England, Kellie R.'
'Olmstead, Marilyn M.'
'Balch, Alan L.'

_publ_section_title
;
 Formation and structure of two luminescent salts of [Au(SCSN3)2](-)
 obtained through the [2 + 3] cyclization of carbon disulfide and azide
 ion.
;
_journal_issue 36
_journal_name_full 'Dalton transactions (Cambridge, England : 2003)'
_journal_page_first 13756
_journal_page_last 13763
_journal_paper_doi 10.1039/c4dt01902d
_journal_volume 43
_journal_year 2014
_chemical_formula_moiety 'C2 H6 Au N6 Na O3 S4'
_chemical_formula_sum 'C2 H6 Au N6 Na O3 S4'
_chemical_formula_weight 510.32
_chemical_name_common '[Au(CS2N3)2]Na(H2O)3'
_chemical_name_systematic
; 
 ? 
;
_space_group_IT_number 2
_symmetry_cell_setting triclinic
_symmetry_space_group_name_Hall '-P 1'
_symmetry_space_group_name_H-M 'P -1'
_atom_sites_solution_hydrogens geom
_atom_sites_solution_primary direct
_atom_sites_solution_secondary difmap
_audit_creation_method SHELXL-97
_cell_angle_alpha 101.514(2)
_cell_angle_beta 93.480(2)
_cell_angle_gamma 98.455(2)
_cell_formula_units_Z 2
_cell_length_a 3.7080(2)
_cell_length_b 12.4015(8)
_cell_length_c 14.0245(9)
_cell_measurement_reflns_used 3460
_cell_measurement_temperature 90(2)
_cell_measurement_theta_max 30.44
_cell_measurement_theta_min 2.98
_cell_volume 622.36(7)
_computing_cell_refinement SAINT
_computing_data_collection 'Apex2 (Bruker, 2007)'
_computing_data_reduction 'SAINT (Bruker, 2007)'
_computing_molecular_graphics 'SHELXTL 5.1, XP (Sheldrick, 1994)'
_computing_publication_material SHELXS-97
_computing_structure_refinement 'SHELXL-97 (Sheldrick, 2008)'
_computing_structure_solution 'SHELXS-97 (Sheldrick, 2008)'
_diffrn_ambient_temperature 90(2)
_diffrn_detector_area_resol_mean 8.3
_diffrn_measured_fraction_theta_full 0.995
_diffrn_measured_fraction_theta_max 0.962
_diffrn_measurement_device_type 'Bruker SMART ApexII'
_diffrn_measurement_method \w
_diffrn_radiation_monochromator graphite
_diffrn_radiation_source 'fine-focus sealed tube'
_diffrn_radiation_type MoK\a
_diffrn_radiation_wavelength 0.71073
_diffrn_reflns_av_R_equivalents 0.0161
_diffrn_reflns_av_sigmaI/netI 0.0317
_diffrn_reflns_limit_h_max 5
_diffrn_reflns_limit_h_min -5
_diffrn_reflns_limit_k_max 17
_diffrn_reflns_limit_k_min -17
_diffrn_reflns_limit_l_max 19
_diffrn_reflns_limit_l_min -17
_diffrn_reflns_number 5966
_diffrn_reflns_theta_full 25.25
_diffrn_reflns_theta_max 30.55
_diffrn_reflns_theta_min 2.48
_exptl_absorpt_coefficient_mu 12.528
_exptl_absorpt_correction_T_max 0.153
_exptl_absorpt_correction_T_min 0.009
_exptl_absorpt_correction_type multi-scan
_exptl_absorpt_process_details 'SADABS 2.10 (Sheldrick, 2003)'
_exptl_crystal_colour colorless
_exptl_crystal_density_diffrn 2.723
_exptl_crystal_density_method 'not measured'
_exptl_crystal_description needle
_exptl_crystal_F_000 476
_exptl_crystal_size_max 0.40
_exptl_crystal_size_mid 0.35
_exptl_crystal_size_min 0.15
_refine_diff_density_max 1.138
_refine_diff_density_min -1.633
_refine_diff_density_rms 0.178
_refine_ls_extinction_method none
_refine_ls_goodness_of_fit_ref 1.007
_refine_ls_hydrogen_treatment refall
_refine_ls_matrix_type full
_refine_ls_number_parameters 178
_refine_ls_number_reflns 3675
_refine_ls_number_restraints 0
_refine_ls_restrained_S_all 1.007
_refine_ls_R_factor_all 0.0285
_refine_ls_R_factor_gt 0.0223
_refine_ls_shift/su_max 0.002
_refine_ls_shift/su_mean 0.000
_refine_ls_structure_factor_coef Fsqd
_refine_ls_weighting_details 'calc w=1/[\s^2^(Fo^2^)+(0.0260P)^2^] where P=(Fo^2^+2Fc^2^)/3'
_refine_ls_weighting_scheme calc
_refine_ls_wR_factor_gt 0.0460
_refine_ls_wR_factor_ref 0.0478
_reflns_number_gt 3283
_reflns_number_total 3675
_reflns_threshold_expression >2sigma(I)
_cod_data_source_file c4dt01902d1.cif
_cod_data_source_block sh87
_cod_depositor_comments
;
The following automatic conversions were performed:

'_symmetry_cell_setting' value 'Triclinic' changed to 'triclinic'
according to
/usr/data/users/saulius/crontab/automatic-downloads/rss-feeds/RSC/lib/dictionaries/cif_core.dic
dictionary named 'cif_core.dic' version 2.4.2 from 2011-04-26.

Automatic conversion script
Id: cif_fix_values 2281 2013-09-26 08:29:07Z andrius 

 Adding full bibliography for 7031810--7031811.cif.
;
_cod_database_code 7031811

loop_
_symmetry_equiv_pos_as_xyz
'x, y, z'
'-x, -y, -z'

loop_
_atom_site_label
_atom_site_type_symbol
_atom_site_fract_x
_atom_site_fract_y
_atom_site_fract_z
_atom_site_U_iso_or_equiv
_atom_site_adp_type
_atom_site_occupancy
_atom_site_symmetry_multiplicity
_atom_site_calc_flag
Au1 Au 0.18239(4) 0.887373(10) -0.030483(10) 0.01124(4) Uani 1 1 d
C1 C 0.2486(9) 0.7385(3) 0.1260(3) 0.0113(6) Uani 1 1 d
C2 C -0.0454(9) 0.7699(3) -0.2543(3) 0.0123(6) Uani 1 1 d
S1 S 0.1452(2) 0.87022(6) 0.12897(6) 0.01165(16) Uani 1 1 d
S2 S 0.3514(2) 0.64802(7) 0.02709(6) 0.01134(15) Uani 1 1 d
S3 S 0.2138(2) 0.89298(7) -0.19273(6) 0.01233(16) Uani 1 1 d
S4 S -0.2244(2) 0.65790(7) -0.20837(6) 0.01310(16) Uani 1 1 d
N1 N 0.2524(8) 0.6949(2) 0.2056(2) 0.0148(6) Uani 1 1 d
N2 N 0.3423(9) 0.5906(2) 0.1850(2) 0.0156(6) Uani 1 1 d
N3 N 0.4025(9) 0.5530(2) 0.0967(2) 0.0151(6) Uani 1 1 d
N4 N -0.1193(9) 0.7486(2) -0.3514(2) 0.0169(6) Uani 1 1 d
N5 N -0.3137(9) 0.6445(2) -0.3859(2) 0.0179(6) Uani 1 1 d
N6 N -0.3943(8) 0.5861(2) -0.3216(2) 0.0152(6) Uani 1 1 d
Na1 Na 0.2039(4) 0.78140(11) 0.37614(11) 0.0149(3) Uani 1 1 d
O1 O -0.3427(8) 0.6607(2) 0.4061(2) 0.0164(5) Uani 1 1 d
H1A H -0.399(16) 0.595(5) 0.363(4) 0.052(17) Uiso 1 1 d
H1B H -0.364(16) 0.637(5) 0.454(4) 0.042(17) Uiso 1 1 d
O2 O 0.3318(9) 0.8766(2) 0.5449(2) 0.0185(5) Uani 1 1 d
H2A H 0.531(15) 0.873(4) 0.567(4) 0.031(14) Uiso 1 1 d
H2B H 0.193(18) 0.828(5) 0.574(5) 0.07(2) Uiso 1 1 d
O3 O -0.2337(8) 0.9050(2) 0.3526(2) 0.0179(5) Uani 1 1 d
H3A H -0.225(16) 0.914(5) 0.300(5) 0.047(18) Uiso 1 1 d
H3B H -0.224(15) 0.970(5) 0.387(4) 0.050(17) Uiso 1 1 d

loop_
_atom_site_aniso_label
_atom_site_aniso_U_11
_atom_site_aniso_U_22
_atom_site_aniso_U_33
_atom_site_aniso_U_23
_atom_site_aniso_U_13
_atom_site_aniso_U_12
Au1 0.01358(7) 0.00855(6) 0.01158(7) 0.00166(4) 0.00024(4) 0.00276(4)
C1 0.0099(15) 0.0094(14) 0.0135(16) -0.0003(12) 0.0016(12) 0.0014(11)
C2 0.0126(16) 0.0115(14) 0.0130(16) 0.0025(12) 0.0011(12) 0.0031(12)
S1 0.0138(4) 0.0085(3) 0.0127(4) 0.0008(3) 0.0017(3) 0.0038(3)
S2 0.0140(4) 0.0096(3) 0.0108(4) 0.0013(3) 0.0019(3) 0.0037(3)
S3 0.0144(4) 0.0094(3) 0.0129(4) 0.0025(3) 0.0008(3) 0.0012(3)
S4 0.0154(4) 0.0108(3) 0.0128(4) 0.0036(3) 0.0007(3) 0.0002(3)
N1 0.0181(15) 0.0112(13) 0.0158(15) 0.0029(11) 0.0019(12) 0.0043(11)
N2 0.0214(16) 0.0107(13) 0.0151(15) 0.0041(11) 0.0014(12) 0.0020(11)
N3 0.0204(15) 0.0105(13) 0.0149(15) 0.0035(11) 0.0023(12) 0.0032(11)
N4 0.0222(16) 0.0133(13) 0.0150(15) 0.0036(12) 0.0002(12) 0.0017(12)
N5 0.0265(17) 0.0120(13) 0.0137(15) 0.0015(11) 0.0000(13) 0.0010(12)
N6 0.0170(15) 0.0131(13) 0.0144(15) 0.0034(11) -0.0017(12) -0.0006(11)
Na1 0.0179(7) 0.0143(6) 0.0129(7) 0.0024(5) 0.0035(6) 0.0038(5)
O1 0.0228(14) 0.0130(12) 0.0127(13) 0.0023(10) 0.0014(11) 0.0013(10)
O2 0.0215(15) 0.0187(13) 0.0162(14) 0.0045(11) 0.0045(11) 0.0041(11)
O3 0.0246(15) 0.0177(13) 0.0136(14) 0.0049(11) 0.0054(11) 0.0067(11)

loop_
_atom_type_symbol
_atom_type_description
_atom_type_scat_dispersion_real
_atom_type_scat_dispersion_imag
_atom_type_scat_source
C C 0.0033 0.0016 'International Tables Vol C Tables 4.2.6.8 and 6.1.1.4'
H H 0.0000 0.0000 'International Tables Vol C Tables 4.2.6.8 and 6.1.1.4'
Au Au -2.0133 8.8022 'International Tables Vol C Tables 4.2.6.8 and 6.1.1.4'
N N 0.0061 0.0033 'International Tables Vol C Tables 4.2.6.8 and 6.1.1.4'
Na Na 0.0362 0.0249 'International Tables Vol C Tables 4.2.6.8 and 6.1.1.4'
O O 0.0106 0.0060 'International Tables Vol C Tables 4.2.6.8 and 6.1.1.4'
S S 0.1246 0.1234 'International Tables Vol C Tables 4.2.6.8 and 6.1.1.4'

loop_
_geom_angle_atom_site_label_1
_geom_angle_atom_site_label_2
_geom_angle_atom_site_label_3
_geom_angle
_geom_angle_site_symmetry_1
_geom_angle_site_symmetry_3
S1 Au1 S3 176.54(3) . .
S1 Au1 Au1 86.189(19) . 2_575
S3 Au1 Au1 96.72(2) . 2_575
S1 Au1 Au1 93.01(2) . 2_675
S3 Au1 Au1 89.79(2) . 2_675
Au1 Au1 Au1 68.664(6) 2_575 2_675
N1 C1 S2 111.4(2) . .
N1 C1 S1 121.7(2) . .
S2 C1 S1 126.9(2) . .
N4 C2 S4 110.4(3) . .
N4 C2 S3 121.3(3) . .
S4 C2 S3 128.3(2) . .
C1 S1 Au1 102.47(12) . .
N3 S2 C1 90.44(16) . .
C2 S3 Au1 104.32(13) . .
N6 S4 C2 91.04(16) . .
C1 N1 N2 110.9(3) . .
C1 N1 Na1 130.0(2) . .
N2 N1 Na1 118.6(2) . .
N3 N2 N1 116.7(3) . .
N2 N3 S2 110.7(2) . .
C2 N4 N5 111.8(3) . .
N6 N5 N4 116.1(3) . .
N5 N6 S4 110.7(2) . .
O2 Na1 O3 89.72(10) . .
O2 Na1 O1 93.80(11) . .
O3 Na1 O1 83.01(10) . .
O2 Na1 N1 164.63(13) . .
O3 Na1 N1 99.77(11) . .
O1 Na1 N1 99.29(11) . .
O2 Na1 O1 88.15(10) . 1_655
O3 Na1 O1 177.82(12) . 1_655
O1 Na1 O1 97.62(11) . 1_655
N1 Na1 O1 82.20(10) . 1_655
O2 Na1 O3 84.13(11) . 1_655
O3 Na1 O3 97.75(11) . 1_655
O1 Na1 O3 177.78(12) . 1_655
N1 Na1 O3 82.65(11) . 1_655
O1 Na1 O3 81.54(10) 1_655 1_655
O2 Na1 Na1 86.26(8) . 1_655
O3 Na1 Na1 138.47(8) . 1_655
O1 Na1 Na1 138.47(7) . 1_655
N1 Na1 Na1 78.62(8) . 1_655
O1 Na1 Na1 40.85(7) 1_655 1_655
O3 Na1 Na1 40.73(7) 1_655 1_655
O2 Na1 Na1 93.74(8) . 1_455
O3 Na1 Na1 41.52(8) . 1_455
O1 Na1 Na1 41.53(7) . 1_455
N1 Na1 Na1 101.38(8) . 1_455
O1 Na1 Na1 139.15(7) 1_655 1_455
O3 Na1 Na1 139.27(7) 1_655 1_455
Na1 Na1 Na1 179.999(1) 1_655 1_455
Na1 O1 Na1 97.62(11) . 1_455
Na1 O1 H1A 115(4) . .
Na1 O1 H1A 109(4) 1_455 .
Na1 O1 H1B 125(4) . .
Na1 O1 H1B 114(4) 1_455 .
H1A O1 H1B 97(5) . .
Na1 O2 H2A 113(4) . .
Na1 O2 H2B 101(4) . .
H2A O2 H2B 101(5) . .
Na1 O3 Na1 97.75(11) . 1_455
Na1 O3 H3A 107(4) . .
Na1 O3 H3A 114(5) 1_455 .
Na1 O3 H3B 124(4) . .
Na1 O3 H3B 111(4) 1_455 .
H3A O3 H3B 104(5) . .

loop_
_geom_bond_atom_site_label_1
_geom_bond_atom_site_label_2
_geom_bond_distance
_geom_bond_site_symmetry_2
Au1 S1 2.2986(9) .
Au1 S3 2.2998(9) .
Au1 Au1 3.2653(3) 2_575
Au1 Au1 3.3090(3) 2_675
C1 N1 1.333(5) .
C1 S2 1.702(3) .
C1 S1 1.726(3) .
C2 N4 1.337(5) .
C2 S4 1.710(4) .
C2 S3 1.715(3) .
S2 N3 1.697(3) .
S4 N6 1.691(3) .
N1 N2 1.362(4) .
N1 Na1 2.448(3) .
N2 N3 1.279(4) .
N4 N5 1.362(4) .
N5 N6 1.288(4) .
Na1 O2 2.409(3) .
Na1 O3 2.442(3) .
Na1 O1 2.447(3) .
Na1 O1 2.480(3) 1_655
Na1 O3 2.481(3) 1_655
Na1 Na1 3.708(2) 1_655
O1 Na1 2.480(3) 1_455
O1 H1A 0.90(6) .
O1 H1B 0.78(6) .
O2 H2A 0.79(5) .
O2 H2B 0.91(7) .
O3 Na1 2.481(3) 1_455
O3 H3A 0.77(6) .
O3 H3B 0.85(6) .

loop_
_geom_torsion_atom_site_label_1
_geom_torsion_atom_site_label_2
_geom_torsion_atom_site_label_3
_geom_torsion_atom_site_label_4
_geom_torsion
_geom_torsion_site_symmetry_1
_geom_torsion_site_symmetry_4
N1 C1 S1 Au1 -179.2(3) . .
S2 C1 S1 Au1 0.2(3) . .
S3 Au1 S1 C1 22.4(2) . .
Au1 Au1 S1 C1 169.81(12) 2_575 .
Au1 Au1 S1 C1 -121.82(12) 2_675 .
N1 C1 S2 N3 -0.6(3) . .
S1 C1 S2 N3 180.0(2) . .
N4 C2 S3 Au1 173.5(3) . .
S4 C2 S3 Au1 -9.8(3) . .
S1 Au1 S3 C2 26.8(2) . .
Au1 Au1 S3 C2 -120.41(11) 2_575 .
Au1 Au1 S3 C2 171.11(11) 2_675 .
N4 C2 S4 N6 -0.2(3) . .
S3 C2 S4 N6 -177.2(2) . .
S2 C1 N1 N2 0.8(4) . .
S1 C1 N1 N2 -179.8(2) . .
S2 C1 N1 Na1 171.99(17) . .
S1 C1 N1 Na1 -8.6(4) . .
C1 N1 N2 N3 -0.5(4) . .
Na1 N1 N2 N3 -172.9(2) . .
N1 N2 N3 S2 0.1(4) . .
C1 S2 N3 N2 0.3(3) . .
S4 C2 N4 N5 -0.1(4) . .
S3 C2 N4 N5 177.1(2) . .
C2 N4 N5 N6 0.5(4) . .
N4 N5 N6 S4 -0.7(4) . .
C2 S4 N6 N5 0.5(3) . .
C1 N1 Na1 O2 -90.9(5) . .
N2 N1 Na1 O2 79.7(5) . .
C1 N1 Na1 O3 36.5(3) . .
N2 N1 Na1 O3 -152.8(2) . .
C1 N1 Na1 O1 121.0(3) . .
N2 N1 Na1 O1 -68.4(3) . .
C1 N1 Na1 O1 -142.5(3) . 1_655
N2 N1 Na1 O1 28.1(3) . 1_655
C1 N1 Na1 O3 -60.1(3) . 1_655
N2 N1 Na1 O3 110.5(3) . 1_655
C1 N1 Na1 Na1 -101.2(3) . 1_655
N2 N1 Na1 Na1 69.4(2) . 1_655
C1 N1 Na1 Na1 78.8(3) . 1_455
N2 N1 Na1 Na1 -110.6(2) . 1_455
O2 Na1 O1 Na1 91.36(11) . 1_455
O3 Na1 O1 Na1 2.10(12) . 1_455
N1 Na1 O1 Na1 -96.71(11) . 1_455
O1 Na1 O1 Na1 180.0 1_655 1_455
O3 Na1 O1 Na1 112(2) 1_655 1_455
Na1 Na1 O1 Na1 180.0 1_655 1_455
O2 Na1 O3 Na1 -95.96(12) . 1_455
O1 Na1 O3 Na1 -2.10(12) . 1_455
N1 Na1 O3 Na1 96.18(12) . 1_455
O1 Na1 O3 Na1 -109(2) 1_655 1_455
O3 Na1 O3 Na1 180.0 1_655 1_455
Na1 Na1 O3 Na1 180.0 1_655 1_455
